data_4036965
loop_
_publ_author_name
'Reckenth\"aler, Melissa'
'Neud\"orfl, J\"org-M'
'Zorlu, Elif'
'Griesbeck, Axel G.'

_publ_section_title
;
 Combined Photoredox and Lewis Acid Catalyzed \a-Hydroxyalkylation of
 Cyclic Ethers with Aromatic Ketones.
;
_journal_issue 16
_journal_name_full 'The Journal of organic chemistry'
_journal_page_first 7211
_journal_page_last 7216
_journal_paper_doi 10.1021/acs.joc.6b01085
_journal_volume 81
_journal_year 2016
_chemical_formula_moiety 'C12 H16 O3'
_chemical_formula_sum 'C12 H16 O3'
_chemical_formula_weight 208.25
_space_group_crystal_system monoclinic
_space_group_IT_number 14
_space_group_name_Hall '-P 2ybc'
_space_group_name_H-M_alt 'P 1 21/c 1'
_atom_sites_solution_hydrogens difmap
_audit_creation_method SHELXL-2014/7
_cell_angle_alpha 90
_cell_angle_beta 100.1720(10)
_cell_angle_gamma 90
_cell_formula_units_Z 4
_cell_length_a 12.1871(4)
_cell_length_b 8.1671(3)
_cell_length_c 11.3491(4)
_cell_measurement_reflns_used 14120
_cell_measurement_temperature 100(2)
_cell_measurement_theta_max 73.739
_cell_measurement_theta_min 6.715
_cell_volume 1111.86(7)
_computing_cell_refinement 'Bruker APEX 2'
_computing_data_collection 'Bruker APEX 2'
_computing_data_reduction 'Bruker APEX 2'
_computing_molecular_graphics 'SCHAKAL99 (E. Keller 1999)'
_computing_publication_material 'PLATON (A. L. Spek 1980-2015)'
_computing_structure_refinement 'SHELXL-2014/7 (Sheldrick, 2014)'
_computing_structure_solution 'SHELXt  (Sheldrick, 2015)'
_diffrn_ambient_temperature 100(2)
_diffrn_measured_fraction_theta_full 0.994
_diffrn_measured_fraction_theta_max 0.978
_diffrn_measurement_device_type 'Bruker D8'
_diffrn_measurement_method 'phi / omega scans'
_diffrn_radiation_type CuK\a
_diffrn_radiation_wavelength 1.54178
_diffrn_reflns_av_R_equivalents 0.0438
_diffrn_reflns_av_unetI/netI 0.0290
_diffrn_reflns_Laue_measured_fraction_full 0.994
_diffrn_reflns_Laue_measured_fraction_max 0.978
_diffrn_reflns_limit_h_max 15
_diffrn_reflns_limit_h_min -15
_diffrn_reflns_limit_k_max 10
_diffrn_reflns_limit_k_min -9
_diffrn_reflns_limit_l_max 14
_diffrn_reflns_limit_l_min -14
_diffrn_reflns_number 14120
_diffrn_reflns_point_group_measured_fraction_full 0.994
_diffrn_reflns_point_group_measured_fraction_max 0.978
_diffrn_reflns_theta_full 67.679
_diffrn_reflns_theta_max 73.739
_diffrn_reflns_theta_min 6.715
_diffrn_source microfocus
_exptl_absorpt_coefficient_mu 0.720
_exptl_absorpt_correction_T_max 0.7536
_exptl_absorpt_correction_T_min 0.5397
_exptl_absorpt_correction_type multi-scan
_exptl_absorpt_process_details 'Bruker SADABS'
_exptl_crystal_colour colourless
_exptl_crystal_density_diffrn 1.244
_exptl_crystal_description prism
_exptl_crystal_F_000 448
_exptl_crystal_size_max 0.300
_exptl_crystal_size_mid 0.300
_exptl_crystal_size_min 0.100
_refine_diff_density_max 0.404
_refine_diff_density_min -0.290
_refine_diff_density_rms 0.069
_refine_ls_extinction_coef 0.028(2)
_refine_ls_extinction_expression Fc^*^=kFc[1+0.001xFc^2^\l^3^/sin(2\q)]^-1/4^
_refine_ls_extinction_method 'SHELXL-2014/7 (Sheldrick 2014'
_refine_ls_goodness_of_fit_ref 1.076
_refine_ls_hydrogen_treatment refall
_refine_ls_matrix_type full
_refine_ls_number_parameters 201
_refine_ls_number_reflns 2202
_refine_ls_number_restraints 0
_refine_ls_restrained_S_all 1.076
_refine_ls_R_factor_all 0.0404
_refine_ls_R_factor_gt 0.0387
_refine_ls_shift/su_max 0.002
_refine_ls_shift/su_mean 0.000
_refine_ls_structure_factor_coef Fsqd
_refine_ls_weighting_details 'w=1/[\s^2^(Fo^2^)+(0.0575P)^2^+0.4530P] where P=(Fo^2^+2Fc^2^)/3'
_refine_ls_weighting_scheme calc
_refine_ls_wR_factor_gt 0.1075
_refine_ls_wR_factor_ref 0.1091
_reflns_Friedel_coverage 0.000
_reflns_number_gt 2075
_reflns_number_total 2202
_reflns_threshold_expression 'I > 2\s(I)'
_cod_data_source_file jo6b01085_si_001.cif
_cod_data_source_block mr327
_cod_original_sg_symbol_H-M 'P 21/c'
_cod_database_code 4036965
_shelx_shelxl_version_number 2014/7
_shelx_space_group_comment
;
The symmetry employed for this shelxl refinement is uniquely defined
by the following loop, which should always be used as a source of
symmetry information in preference to the above space-group names.
They are only intended as comments.
;
_shelx_estimated_absorpt_t_min 0.813
_shelx_estimated_absorpt_t_max 0.931

loop_
_space_group_symop_operation_xyz
'x, y, z'
'-x, y+1/2, -z+1/2'
'-x, -y, -z'
'x, -y-1/2, z-1/2'

loop_
_atom_site_label
_atom_site_type_symbol
_atom_site_fract_x
_atom_site_fract_y
_atom_site_fract_z
_atom_site_U_iso_or_equiv
_atom_site_adp_type
_atom_site_occupancy
_atom_site_site_symmetry_order
_atom_site_calc_flag
O1 O 0.30749(7) 0.78363(11) 0.16255(7) 0.0177(2) Uani 1 1 d
O2 O 0.46517(6) 0.86788(9) 0.36964(7) 0.0151(2) Uani 1 1 d
O3 O 0.56725(7) 0.55618(10) 0.39424(7) 0.0183(2) Uani 1 1 d
C1 C 0.28701(9) 0.76196(14) 0.28182(10) 0.0139(3) Uani 1 1 d
C2 C 0.39772(9) 0.72398(13) 0.36712(10) 0.0132(3) Uani 1 1 d
C3 C 0.57206(10) 0.84323(15) 0.44274(11) 0.0180(3) Uani 1 1 d
C4 C 0.63157(10) 0.70312(15) 0.39505(11) 0.0191(3) Uani 1 1 d
C5 C 0.45790(10) 0.57925(14) 0.32387(11) 0.0170(3) Uani 1 1 d
C6 C 0.20866(9) 0.61610(14) 0.28046(10) 0.0155(3) Uani 1 1 d
C7 C 0.17295(10) 0.56740(16) 0.38577(12) 0.0215(3) Uani 1 1 d
C8 C 0.10310(11) 0.43274(18) 0.38571(14) 0.0287(3) Uani 1 1 d
C9 C 0.06739(11) 0.34477(17) 0.28142(15) 0.0316(4) Uani 1 1 d
C10 C 0.10058(11) 0.39466(18) 0.17642(15) 0.0312(4) Uani 1 1 d
C11 C 0.17073(10) 0.52925(16) 0.17576(12) 0.0229(3) Uani 1 1 d
C12 C 0.23356(10) 0.91770(15) 0.32133(11) 0.0190(3) Uani 1 1 d
H1 H 0.4647(11) 0.5958(18) 0.2399(13) 0.015(3) Uiso 1 1 d
H2 H 0.4181(12) 0.4767(19) 0.3318(13) 0.020(4) Uiso 1 1 d
H3 H 0.3858(11) 0.7025(17) 0.4495(12) 0.011(3) Uiso 1 1 d
H4 H 0.2846(13) 1.012(2) 0.3201(14) 0.025(4) Uiso 1 1 d
H5 H 0.2179(13) 0.906(2) 0.4023(14) 0.024(4) Uiso 1 1 d
H6 H 0.6132(13) 0.947(2) 0.4408(14) 0.022(4) Uiso 1 1 d
H7 H 0.5648(12) 0.8203(18) 0.5272(13) 0.018(3) Uiso 1 1 d
H8 H 0.6421(12) 0.7295(18) 0.3134(14) 0.019(3) Uiso 1 1 d
H9 H 0.1649(15) 0.944(2) 0.2658(16) 0.033(4) Uiso 1 1 d
H10 H 0.1936(14) 0.563(2) 0.1010(15) 0.031(4) Uiso 1 1 d
H11 H 0.0783(15) 0.403(2) 0.4607(17) 0.040(5) Uiso 1 1 d
H12 H 0.7032(13) 0.678(2) 0.4464(14) 0.024(4) Uiso 1 1 d
H13 H 0.1968(13) 0.627(2) 0.4598(15) 0.024(4) Uiso 1 1 d
H14 H 0.0192(16) 0.249(3) 0.2820(17) 0.043(5) Uiso 1 1 d
H15 H 0.3509(16) 0.866(3) 0.1607(16) 0.040(5) Uiso 1 1 d
H16 H 0.0747(14) 0.339(2) 0.1007(17) 0.038(5) Uiso 1 1 d

loop_
_atom_site_aniso_label
_atom_site_aniso_U_11
_atom_site_aniso_U_22
_atom_site_aniso_U_33
_atom_site_aniso_U_23
_atom_site_aniso_U_13
_atom_site_aniso_U_12
O1 0.0222(5) 0.0196(5) 0.0122(4) 0.0008(3) 0.0050(3) -0.0048(3)
O2 0.0156(4) 0.0122(4) 0.0178(4) -0.0006(3) 0.0035(3) -0.0015(3)
O3 0.0170(4) 0.0141(4) 0.0240(5) 0.0012(3) 0.0047(3) 0.0023(3)
C1 0.0166(6) 0.0142(6) 0.0117(5) 0.0001(4) 0.0049(4) 0.0002(4)
C2 0.0160(6) 0.0122(6) 0.0125(5) -0.0007(4) 0.0053(4) -0.0020(4)
C3 0.0173(6) 0.0174(6) 0.0183(6) -0.0016(4) 0.0008(5) -0.0017(4)
C4 0.0163(6) 0.0180(6) 0.0235(6) 0.0012(5) 0.0051(5) -0.0004(4)
C5 0.0170(6) 0.0134(6) 0.0207(6) -0.0020(4) 0.0033(5) 0.0011(4)
C6 0.0134(5) 0.0129(6) 0.0208(6) 0.0005(4) 0.0049(4) 0.0016(4)
C7 0.0190(6) 0.0246(7) 0.0211(6) 0.0068(5) 0.0036(5) -0.0009(5)
C8 0.0189(6) 0.0288(7) 0.0387(8) 0.0151(6) 0.0059(6) -0.0022(5)
C9 0.0172(6) 0.0185(6) 0.0595(10) 0.0037(6) 0.0076(6) -0.0026(5)
C10 0.0236(7) 0.0248(7) 0.0464(9) -0.0154(6) 0.0096(6) -0.0066(5)
C11 0.0191(6) 0.0238(7) 0.0279(7) -0.0082(5) 0.0099(5) -0.0022(5)
C12 0.0193(6) 0.0157(6) 0.0225(6) -0.0024(5) 0.0051(5) 0.0017(5)

loop_
_atom_type_symbol
_atom_type_description
_atom_type_scat_dispersion_real
_atom_type_scat_dispersion_imag
_atom_type_scat_source
C C 0.0181 0.0091 'International Tables Vol C Tables 4.2.6.8 and 6.1.1.4'
H H 0.0000 0.0000 'International Tables Vol C Tables 4.2.6.8 and 6.1.1.4'
O O 0.0492 0.0322 'International Tables Vol C Tables 4.2.6.8 and 6.1.1.4'

loop_
_geom_angle_atom_site_label_1
_geom_angle_atom_site_label_2
_geom_angle_atom_site_label_3
_geom_angle
C1 O1 H15 109.3(12)
C3 O2 C2 110.92(8)
C4 O3 C5 110.23(8)
O1 C1 C6 107.50(9)
O1 C1 C12 109.19(9)
C6 C1 C12 110.71(9)
O1 C1 C2 109.79(9)
C6 C1 C2 108.97(9)
C12 C1 C2 110.63(9)
O2 C2 C5 109.71(9)
O2 C2 C1 106.39(9)
C5 C2 C1 111.82(9)
O2 C2 H3 107.9(8)
C5 C2 H3 109.1(8)
C1 C2 H3 111.8(8)
O2 C3 C4 110.23(9)
O2 C3 H6 106.3(9)
C4 C3 H6 111.4(9)
O2 C3 H7 111.0(8)
C4 C3 H7 109.5(9)
H6 C3 H7 108.3(12)
O3 C4 C3 109.95(9)
O3 C4 H8 109.9(9)
C3 C4 H8 108.9(9)
O3 C4 H12 104.9(10)
C3 C4 H12 112.3(9)
H8 C4 H12 110.8(12)
O3 C5 C2 112.04(9)
O3 C5 H1 109.2(8)
C2 C5 H1 109.6(8)
O3 C5 H2 105.2(9)
C2 C5 H2 111.1(9)
H1 C5 H2 109.6(12)
C11 C6 C7 118.55(11)
C11 C6 C1 121.34(10)
C7 C6 C1 120.12(11)
C8 C7 C6 120.45(13)
C8 C7 H13 119.2(9)
C6 C7 H13 120.4(9)
C9 C8 C7 120.65(13)
C9 C8 H11 120.9(11)
C7 C8 H11 118.4(11)
C10 C9 C8 119.09(12)
C10 C9 H14 120.5(11)
C8 C9 H14 120.4(11)
C9 C10 C11 120.61(13)
C9 C10 H16 121.4(11)
C11 C10 H16 117.9(11)
C6 C11 C10 120.62(13)
C6 C11 H10 119.6(10)
C10 C11 H10 119.8(10)
C1 C12 H4 110.0(9)
C1 C12 H5 111.2(9)
H4 C12 H5 108.3(13)
C1 C12 H9 110.7(10)
H4 C12 H9 106.7(14)
H5 C12 H9 109.8(13)

loop_
_geom_bond_atom_site_label_1
_geom_bond_atom_site_label_2
_geom_bond_distance
O1 C1 1.4300(13)
O1 H15 0.86(2)
O2 C3 1.4297(14)
O2 C2 1.4316(13)
O3 C4 1.4326(14)
O3 C5 1.4399(14)
C1 C6 1.5251(15)
C1 C12 1.5318(15)
C1 C2 1.5468(15)
C2 C5 1.5176(15)
C2 H3 0.987(14)
C3 C4 1.5056(17)
C3 H6 0.985(16)
C3 H7 0.996(15)
C4 H8 0.981(15)
C4 H12 0.982(16)
C5 H1 0.981(15)
C5 H2 0.980(16)
C6 C11 1.3910(17)
C6 C7 1.4000(17)
C7 C8 1.3907(18)
C7 H13 0.971(17)
C8 C9 1.387(2)
C8 H11 0.983(19)
C9 C10 1.386(2)
C9 H14 0.98(2)
C10 C11 1.3934(19)
C10 H16 0.976(19)
C11 H10 0.979(17)
C12 H4 0.993(17)
C12 H5 0.975(16)
C12 H9 0.978(18)

loop_
_geom_torsion_atom_site_label_1
_geom_torsion_atom_site_label_2
_geom_torsion_atom_site_label_3
_geom_torsion_atom_site_label_4
_geom_torsion
C3 O2 C2 C5 -56.50(11)
C3 O2 C2 C1 -177.63(8)
O1 C1 C2 O2 65.54(10)
C6 C1 C2 O2 -176.97(8)
C12 C1 C2 O2 -55.03(11)
O1 C1 C2 C5 -54.23(12)
C6 C1 C2 C5 63.26(12)
C12 C1 C2 C5 -174.80(9)
C2 O2 C3 C4 59.62(12)
C5 O3 C4 C3 57.39(12)
O2 C3 C4 O3 -59.68(12)
C4 O3 C5 C2 -55.78(12)
O2 C2 C5 O3 54.87(12)
C1 C2 C5 O3 172.66(9)
O1 C1 C6 C11 0.46(15)
C12 C1 C6 C11 119.65(12)
C2 C1 C6 C11 -118.46(12)
O1 C1 C6 C7 -179.24(10)
C12 C1 C6 C7 -60.05(14)
C2 C1 C6 C7 61.84(13)
C11 C6 C7 C8 1.44(18)
C1 C6 C7 C8 -178.85(11)
C6 C7 C8 C9 -0.2(2)
C7 C8 C9 C10 -1.2(2)
C8 C9 C10 C11 1.3(2)
C7 C6 C11 C10 -1.32(19)
C1 C6 C11 C10 178.98(11)
C9 C10 C11 C6 -0.1(2)
